data_4001602
loop_
_publ_author_name
'Melville, James L.'
'Lovelock, Kevin R. J.'
'Wilson, Claire'
'Allbutt, Bryan'
'Burke, Edmund K.'
'Lygo, Barry'
'Hirst, Jonathan D.'

_publ_section_title
;
 Exploring Phase-Transfer Catalysis with Molecular Dynamics and 3D/4D
 Quantitative Structure&#x2212;Selectivity Relationships
;
_journal_issue 4
_journal_name_full 'Journal of Chemical Information and Modeling'
_journal_page_first 971
_journal_paper_doi 10.1021/ci050051l
_journal_volume 45
_journal_year 2005
_chemical_absolute_configuration ad
_chemical_formula_sum 'C42.33 H52.67 Br Cl0.67 N O3'
_chemical_formula_weight 727.06
_chemical_name_systematic
; 

 ? 

;
_space_group_IT_number 170
_symmetry_cell_setting hexagonal
_symmetry_space_group_name_Hall 'P 65'
_symmetry_space_group_name_H-M 'P 65'
_atom_sites_solution_hydrogens geom
_atom_sites_solution_primary direct
_atom_sites_solution_secondary difmap
_audit_creation_method SHELXL-97
_cell_angle_alpha 90.00
_cell_angle_beta 90.00
_cell_angle_gamma 120.00
_cell_formula_units_Z 18
_cell_length_a 16.4176(9)
_cell_length_b 16.4176
_cell_length_c 77.830(4)
_cell_measurement_reflns_used 8187
_cell_measurement_temperature 150(2)
_cell_measurement_theta_max 18.4
_cell_measurement_theta_min 2.3
_cell_volume 18167.6(14)
_computing_cell_refinement 'Bruker SAINT version 6.36a (Bruker, 2000)'
_computing_data_collection 'Bruker SMART version 5.625 (Bruker, 2001)'
_computing_data_reduction 'Bruker SAINT; Bruker SHELXTL (Bruker, 2001)'
_computing_publication_material 'enCIFer (CCDC, 2003); PLATON (Spek, 2003)'
_computing_structure_refinement 'SHELXL-97 (Sheldrick, 1997)'
_computing_structure_solution 'SHELXS-97 (Sheldrick, 1990)'
_diffrn_ambient_temperature 150(2)
_diffrn_measured_fraction_theta_full 0.982
_diffrn_measured_fraction_theta_max 0.982
_diffrn_measurement_device_type 'Bruker SMART APEX CCD area detector'
_diffrn_measurement_method \w
_diffrn_radiation_monochromator graphite
_diffrn_radiation_source 'normal-focus sealed tube'
_diffrn_radiation_type MoK\a
_diffrn_radiation_wavelength 0.71073
_diffrn_reflns_av_R_equivalents 0.085
_diffrn_reflns_av_sigmaI/netI 0.1248
_diffrn_reflns_limit_h_max 20
_diffrn_reflns_limit_h_min -16
_diffrn_reflns_limit_k_max 20
_diffrn_reflns_limit_k_min -17
_diffrn_reflns_limit_l_max 96
_diffrn_reflns_limit_l_min -77
_diffrn_reflns_number 73183
_diffrn_reflns_theta_full 25.00
_diffrn_reflns_theta_max 25.00
_diffrn_reflns_theta_min 1.94
_diffrn_standards_decay_% 0
_diffrn_standards_number 0
_exptl_absorpt_coefficient_mu 1.099
_exptl_absorpt_correction_T_max 1.000
_exptl_absorpt_correction_T_min 0.581
_exptl_absorpt_correction_type multi-scan
_exptl_absorpt_process_details 'Bruker SADABS v2.05'
_exptl_crystal_colour colourless
_exptl_crystal_density_diffrn 1.196
_exptl_crystal_density_method 'not measured'
_exptl_crystal_description block
_exptl_crystal_F_000 6912
_exptl_crystal_size_max 0.35
_exptl_crystal_size_mid 0.29
_exptl_crystal_size_min 0.19
_refine_diff_density_max 0.73
_refine_diff_density_min -1.05
_refine_diff_density_rms 0.080
_refine_ls_abs_structure_details 'Flack H D (1983), Acta Cryst. A39, 876-881'
_refine_ls_abs_structure_Flack 0.130(12)
_refine_ls_extinction_method none
_refine_ls_goodness_of_fit_ref 0.968
_refine_ls_hydrogen_treatment constr
_refine_ls_matrix_type full
_refine_ls_number_parameters 1185
_refine_ls_number_reflns 19229
_refine_ls_number_restraints 577
_refine_ls_restrained_S_all 0.969
_refine_ls_R_factor_all 0.1964
_refine_ls_R_factor_gt 0.0923
_refine_ls_shift/su_max 0.002
_refine_ls_shift/su_mean 0.000
_refine_ls_structure_factor_coef Fsqd
_refine_ls_weighting_details 'calc w=1/[\s^2^(Fo^2^)+(0.1759P)^2^] where P=(Fo^2^+2Fc^2^)/3'
_refine_ls_weighting_scheme calc
_refine_ls_wR_factor_gt 0.2454
_refine_ls_wR_factor_ref 0.2839
_reflns_number_gt 8881
_reflns_number_total 19229
_reflns_threshold_expression >2\s(I)
_cod_data_source_file ci050051lsi20050211_051557.cif
_cod_data_source_block sqz
_cod_depositor_comments
;
The following automatic conversions were performed:

'_symmetry_cell_setting' value 'Hexagonal' changed to 'hexagonal'
according to /home/saulius/struct/CIF-dictionaries/cif_core.dic
dictionary named 'cif_core.dic' version 2.4.1 from 2010-06-29.

Automatic conversion script
Id: cif_fix_values 1715 2011-07-08 13:25:40Z adriana 
;
_cod_original_sg_symbol_H-M 'P 65 '
_cod_database_code 4001602

loop_
_symmetry_equiv_pos_as_xyz
'x, y, z'
'-x, -y, z+1/2'
'-y, x-y, z+2/3'
'-x+y, -x, z+1/3'
'x-y, x, z+5/6'
'y, -x+y, z+1/6'

loop_
_atom_site_label
_atom_site_type_symbol
_atom_site_fract_x
_atom_site_fract_y
_atom_site_fract_z
_atom_site_U_iso_or_equiv
_atom_site_adp_type
_atom_site_occupancy
_atom_site_symmetry_multiplicity
_atom_site_calc_flag
_atom_site_refinement_flags
_atom_site_disorder_assembly
_atom_site_disorder_group
Br1 Br 0.13777(8) 0.28879(8) 0.290491(16) 0.0869(4) Uani 1 1 d . . .
Br2 Br 0.46201(9) -0.03693(9) 0.257575(19) 0.1011(4) Uani 1 1 d . . .
Br3 Br 0.5631(3) 0.1154(4) 0.31938(9) 0.162(2) Uani 0.35 1 d PU . .
Br4 Br 0.3753(3) -0.0882(3) 0.32238(6) 0.1151(12) Uiso 0.35 1 d PU . .
Br4' Br 0.4342(5) -0.0665(5) 0.32908(9) 0.147(2) Uiso 0.30 1 d PU . .
C1 C 0.1815(7) 0.0255(6) 0.26765(15) 0.095(3) Uani 1 1 d DU . .
H1A H 0.1898 0.0505 0.2557 0.114 Uiso 1 1 calc R . .
C2 C 0.1640(7) -0.0762(6) 0.26630(12) 0.075(3) Uani 1 1 d DU . .
H2A H 0.0981 -0.1234 0.2690 0.090 Uiso 1 1 calc R . .
H2B H 0.1802 -0.0893 0.2548 0.090 Uiso 1 1 calc R . .
C3 C 0.2325(7) -0.0734(7) 0.28011(13) 0.098(3) Uani 1 1 d DU . .
H3A H 0.1975 -0.1275 0.2879 0.117 Uiso 1 1 calc R . .
H3B H 0.2817 -0.0817 0.2744 0.117 Uiso 1 1 calc R . .
C4 C 0.2800(9) 0.0155(6) 0.29077(12) 0.090(3) Uani 1 1 d DU . .
H4A H 0.3457 0.0339 0.2937 0.108 Uiso 1 1 calc R . .
H4B H 0.2446 0.0103 0.3014 0.108 Uiso 1 1 calc R . .
N5 N 0.2744(6) 0.0852(6) 0.27698(10) 0.084(2) Uani 1 1 d U . .
C6 C 0.2860(6) 0.1746(7) 0.28580(12) 0.071(2) Uani 1 1 d U . .
H6A H 0.2703 0.2103 0.2775 0.085 Uiso 1 1 calc R . .
H6B H 0.2408 0.1559 0.2955 0.085 Uiso 1 1 calc R . .
C7 C 0.3822(6) 0.2365(6) 0.29242(11) 0.058(2) Uani 1 1 d U . .
C8 C 0.4037(7) 0.2457(7) 0.30974(12) 0.071(2) Uani 1 1 d U . .
C9 C 0.4959(7) 0.3071(8) 0.31540(13) 0.079(3) Uani 1 1 d U . .
C10 C 0.5690(7) 0.3607(7) 0.30396(14) 0.077(3) Uani 1 1 d U . .
C11 C 0.5502(6) 0.3479(6) 0.28608(13) 0.064(2) Uani 1 1 d U . .
H11A H 0.6005 0.3795 0.2782 0.077 Uiso 1 1 calc R . .
C12 C 0.4553(6) 0.2874(7) 0.27965(12) 0.066(2) Uani 1 1 d U . .
C13 C 0.4369(6) 0.2828(6) 0.26198(12) 0.066(2) Uani 1 1 d U . .
C14 C 0.4725(8) 0.3639(7) 0.25158(13) 0.077(3) Uani 1 1 d U . .
H14A H 0.5056 0.4231 0.2572 0.092 Uiso 1 1 calc R . .
C15 C 0.4634(7) 0.3650(7) 0.23410(13) 0.073(2) Uani 1 1 d U . .
C16 C 0.4096(7) 0.2773(7) 0.22659(12) 0.067(2) Uani 1 1 d U . .
C17 C 0.3640(6) 0.1919(6) 0.23601(11) 0.062(2) Uani 1 1 d U . .
C18 C 0.3840(6) 0.1964(6) 0.25323(11) 0.063(2) Uani 1 1 d U . .
C19 C 0.3527(7) 0.1073(6) 0.26473(11) 0.071(2) Uani 1 1 d U . .
H19A H 0.3333 0.0523 0.2571 0.085 Uiso 1 1 calc R . .
H19B H 0.4079 0.1161 0.2714 0.085 Uiso 1 1 calc R . .
C20 C 0.1016(6) 0.0369(8) 0.27610(12) 0.084(3) Uani 1 1 d DU . .
H20A H 0.1204 0.1041 0.2772 0.101 Uiso 1 1 calc R . .
H20H H 0.0429 0.0044 0.2693 0.101 Uiso 1 1 calc R . .
O21 O 0.0893(5) -0.0077(5) 0.29327(9) 0.0801(18) Uani 1 1 d U . .
C22 C 0.0222(9) 0.0055(8) 0.30259(16) 0.097(3) Uani 1 1 d U . .
H22A H 0.0132 -0.0230 0.3140 0.145 Uiso 1 1 calc R . .
H22B H -0.0378 -0.0244 0.2964 0.145 Uiso 1 1 calc R . .
H22C H 0.0450 0.0729 0.3038 0.145 Uiso 1 1 calc R . .
C23 C 0.3062(7) 0.1024(7) 0.22660(11) 0.067(2) Uani 1 1 d U . .
C24 C 0.3324(8) 0.0358(7) 0.22473(12) 0.075(2) Uani 1 1 d U . .
H24A H 0.3897 0.0456 0.2296 0.090 Uiso 1 1 calc R . .
C25 C 0.2753(8) -0.0454(7) 0.21580(12) 0.080(3) Uani 1 1 d U . .
H25A H 0.2936 -0.0916 0.2149 0.096 Uiso 1 1 calc R . .
C26 C 0.1923(9) -0.0626(9) 0.20810(13) 0.090(3) Uani 1 1 d U . .
H26A H 0.1531 -0.1203 0.2024 0.108 Uiso 1 1 calc R . .
C27 C 0.1683(8) 0.0066(7) 0.20901(13) 0.082(3) Uani 1 1 d U . .
H27A H 0.1122 -0.0030 0.2036 0.099 Uiso 1 1 calc R . .
C28 C 0.2255(7) 0.0906(7) 0.21771(11) 0.071(2) Uani 1 1 d U . .
H28A H 0.2105 0.1395 0.2177 0.085 Uiso 1 1 calc R . .
O29 O 0.3907(5) 0.2751(4) 0.20884(8) 0.0724(17) Uani 1 1 d U . .
C30 C 0.4303(9) 0.2352(9) 0.19830(12) 0.087(3) Uani 1 1 d U . .
H30J H 0.4126 0.2366 0.1863 0.131 Uiso 1 1 calc R . .
H30K H 0.4072 0.1698 0.2018 0.131 Uiso 1 1 calc R . .
H30L H 0.4990 0.2710 0.1994 0.131 Uiso 1 1 calc R . .
C31 C 0.5027(6) 0.4530(6) 0.22422(11) 0.085(3) Uani 1 1 d DU . .
C32 C 0.4306(10) 0.4682(9) 0.2140(2) 0.134(5) Uani 1 1 d DU . .
H32A H 0.3949 0.4146 0.2063 0.202 Uiso 1 1 calc R . .
H32B H 0.4638 0.5260 0.2072 0.202 Uiso 1 1 calc R . .
H32C H 0.3873 0.4734 0.2220 0.202 Uiso 1 1 calc R . .
C33 C 0.5776(10) 0.4596(10) 0.21140(18) 0.139(5) Uani 1 1 d DU . .
H33A H 0.5482 0.4078 0.2031 0.209 Uiso 1 1 calc R . .
H33B H 0.6272 0.4556 0.2177 0.209 Uiso 1 1 calc R . .
H33C H 0.6049 0.5198 0.2053 0.209 Uiso 1 1 calc R . .
C34 C 0.5544(10) 0.5421(7) 0.23547(14) 0.117(4) Uani 1 1 d DU . .
H34A H 0.6050 0.5404 0.2419 0.175 Uiso 1 1 calc R . .
H34B H 0.5098 0.5443 0.2436 0.175 Uiso 1 1 calc R . .
H34C H 0.5811 0.5980 0.2281 0.175 Uiso 1 1 calc R . .
C35 C 0.6711(6) 0.4265(6) 0.30912(11) 0.085(3) Uani 1 1 d DU . .
C36 C 0.7087(9) 0.3764(8) 0.32096(17) 0.109(4) Uani 1 1 d DU . .
H36A H 0.7100 0.3256 0.3146 0.163 Uiso 1 1 calc R . .
H36B H 0.6673 0.3501 0.3310 0.163 Uiso 1 1 calc R . .
H36C H 0.7724 0.4219 0.3248 0.163 Uiso 1 1 calc R . .
C37 C 0.6715(8) 0.5097(7) 0.31853(14) 0.088(3) Uani 1 1 d DU . .
H37A H 0.6493 0.5413 0.3107 0.132 Uiso 1 1 calc R . .
H37B H 0.7356 0.5545 0.3223 0.132 Uiso 1 1 calc R . .
H37C H 0.6298 0.4861 0.3285 0.132 Uiso 1 1 calc R . .
C38 C 0.7391(7) 0.4697(7) 0.29382(13) 0.084(3) Uani 1 1 d DU . .
H38A H 0.7433 0.4199 0.2876 0.126 Uiso 1 1 calc R . .
H38B H 0.8015 0.5163 0.2981 0.126 Uiso 1 1 calc R . .
H38C H 0.7156 0.5002 0.2860 0.126 Uiso 1 1 calc R . .
O39 O 0.5139(5) 0.3190(6) 0.33253(9) 0.099(2) Uani 1 1 d U . .
C40 C 0.4674(9) 0.3519(10) 0.34303(16) 0.120(5) Uani 1 1 d U . .
H40A H 0.4869 0.3538 0.3550 0.180 Uiso 1 1 calc R . .
H40B H 0.3993 0.3097 0.3421 0.180 Uiso 1 1 calc R . .
H40C H 0.4833 0.4153 0.3394 0.180 Uiso 1 1 calc R . .
C41 C 0.3283(7) 0.1859(7) 0.32266(12) 0.071(2) Uani 1 1 d U . .
C42 C 0.3339(10) 0.1184(9) 0.33193(15) 0.102(3) Uani 1 1 d U . .
H42A H 0.3840 0.1067 0.3297 0.122 Uiso 1 1 calc R . .
C43 C 0.2669(10) 0.0651(10) 0.34479(17) 0.116(4) Uani 1 1 d U . .
H43A H 0.2700 0.0169 0.3510 0.139 Uiso 1 1 calc R . .
C44 C 0.1903(9) 0.0886(11) 0.34818(16) 0.114(4) Uani 1 1 d U . .
H44A H 0.1462 0.0587 0.3572 0.137 Uiso 1 1 calc R . .
C45 C 0.1863(8) 0.1514(9) 0.33835(15) 0.095(3) Uani 1 1 d U . .
H45A H 0.1342 0.1607 0.3399 0.114 Uiso 1 1 calc R . .
C46 C 0.2507(7) 0.2048(8) 0.32600(13) 0.083(3) Uani 1 1 d U . .
H46A H 0.2455 0.2521 0.3199 0.100 Uiso 1 1 calc R . .
C1A C 0.7809(7) 1.2125(7) 0.28456(13) 0.076(2) Uani 1 1 d U . .
H1AA H 0.7662 1.1874 0.2966 0.091 Uiso 1 1 calc R . .
C2A C 0.8720(7) 1.3199(7) 0.28494(13) 0.084(3) Uani 1 1 d DU . .
H2AA H 0.8526 1.3672 0.2827 0.101 Uiso 1 1 calc R . .
H2AB H 0.9050 1.3337 0.2961 0.101 Uiso 1 1 calc R . .
C3A C 0.9336(7) 1.3183(6) 0.27047(10) 0.074(2) Uani 1 1 d DU . .
H3AA H 0.9492 1.3713 0.2626 0.089 Uiso 1 1 calc R . .
H3AB H 0.9933 1.3275 0.2754 0.089 Uiso 1 1 calc R . .
C4A C 0.8865(7) 1.2269(6) 0.26036(11) 0.069(2) Uani 1 1 d DU . .
H4AA H 0.9325 1.2083 0.2565 0.083 Uiso 1 1 calc R . .
H4AB H 0.8518 1.2308 0.2503 0.083 Uiso 1 1 calc R . .
N5A N 0.8182(6) 1.1584(6) 0.27444(9) 0.0712(18) Uani 1 1 d U . .
C6A C 0.7379(7) 1.0666(6) 0.26705(11) 0.064(2) Uani 1 1 d U . .
H6AA H 0.6914 1.0320 0.2762 0.077 Uiso 1 1 calc R . .
H6AB H 0.7057 1.0815 0.2579 0.077 Uiso 1 1 calc R . .
C7A C 0.7732(6) 1.0058(6) 0.25991(10) 0.060(2) Uani 1 1 d U . .
C8A C 0.7808(6) 0.9942(6) 0.24201(10) 0.054(2) Uani 1 1 d U . .
C9A C 0.8083(6) 0.9316(7) 0.23588(10) 0.062(2) Uani 1 1 d U . .
C10A C 0.8330(6) 0.8808(6) 0.24794(12) 0.0572(19) Uani 1 1 d U . .
C11A C 0.8242(6) 0.8924(6) 0.26477(11) 0.058(2) Uani 1 1 d U . .
H11B H 0.8398 0.8584 0.2727 0.070 Uiso 1 1 calc R . .
C12A C 0.7944(7) 0.9501(6) 0.27099(10) 0.062(2) Uani 1 1 d U . .
C13A C 0.7885(6) 0.9624(7) 0.29009(11) 0.065(2) Uani 1 1 d U A .
C14A C 0.7438(7) 0.8818(7) 0.30081(11) 0.069(3) Uani 1 1 d U . .
H14B H 0.7193 0.8213 0.2957 0.083 Uiso 1 1 calc R . .
C15A C 0.7349(7) 0.8878(7) 0.31831(11) 0.073(3) Uani 1 1 d U A .
C16A C 0.7767(9) 0.9792(9) 0.32509(17) 0.101(4) Uiso 1 1 d DU . .
C17A C 0.8194(8) 1.0602(7) 0.31551(11) 0.078(3) Uani 1 1 d U A .
C18A C 0.8229(7) 1.0507(7) 0.29775(10) 0.062(2) Uani 1 1 d U . .
C19A C 0.8776(7) 1.1357(6) 0.28624(11) 0.064(2) Uani 1 1 d U A .
H19C H 0.9160 1.1911 0.2936 0.077 Uiso 1 1 calc R . .
H19D H 0.9214 1.1250 0.2791 0.077 Uiso 1 1 calc R . .
C20A C 0.6923(8) 1.2068(8) 0.27655(14) 0.083(3) Uani 1 1 d U . .
H20B H 0.6418 1.1404 0.2753 0.100 Uiso 1 1 calc R . .
H20C H 0.6688 1.2400 0.2839 0.100 Uiso 1 1 calc R . .
O21A O 0.7197(5) 1.2509(5) 0.26003(10) 0.088(2) Uani 1 1 d U . .
C22A C 0.6337(10) 1.2411(10) 0.25062(19) 0.118(4) Uiso 1 1 d U . .
H22D H 0.6525 1.2701 0.2392 0.177 Uiso 1 1 calc R . .
H22E H 0.6066 1.2726 0.2572 0.177 Uiso 1 1 calc R . .
H22F H 0.5869 1.1743 0.2494 0.177 Uiso 1 1 calc R . .
C23A C 0.8649(6) 1.1537(7) 0.32424(13) 0.070(3) Uiso 1 1 d DU . .
C24A C 0.8239(10) 1.2032(8) 0.33017(18) 0.122(5) Uiso 1 1 d DU A .
H24B H 0.7576 1.1766 0.3293 0.146 Uiso 1 1 calc R . .
C25A C 0.8775(8) 1.2915(9) 0.33734(18) 0.119(4) Uiso 1 1 d DU . .
H25B H 0.8500 1.3289 0.3400 0.143 Uiso 1 1 calc R A .
C26A C 0.9699(8) 1.3242(9) 0.34058(17) 0.111(4) Uiso 1 1 d DU A .
H26B H 1.0060 1.3846 0.3457 0.133 Uiso 1 1 calc R . .
C27A C 1.0126(9) 1.2745(8) 0.33690(16) 0.112(4) Uiso 1 1 d DU . .
H27B H 1.0749 1.2930 0.3404 0.134 Uiso 1 1 calc R A .
C28A C 0.9580(6) 1.1953(7) 0.32768(14) 0.091(3) Uiso 1 1 d DU A .
H28B H 0.9895 1.1649 0.3230 0.109 Uiso 1 1 calc R . .
O29A O 0.7528(7) 0.9919(7) 0.34302(11) 0.043(2) Uiso 0.50 1 d PDU A 1
C30A C 0.6815(12) 1.0171(12) 0.3467(2) 0.063(5) Uiso 0.50 1 d PDU A 1
H30A H 0.6758 1.0215 0.3591 0.094 Uiso 0.50 1 calc PR A 1
H30B H 0.6210 0.9690 0.3420 0.094 Uiso 0.50 1 calc PR A 1
H30C H 0.6995 1.0780 0.3414 0.094 Uiso 0.50 1 calc PR A 1
O29' O 0.8088(11) 0.9800(11) 0.34305(16) 0.102(5) Uiso 0.50 1 d PDU A 2
C30' C 0.9072(16) 1.015(2) 0.3471(4) 0.122(9) Uiso 0.50 1 d PDU A 2
H30G H 0.9143 1.0113 0.3595 0.183 Uiso 0.50 1 calc PR A 2
H30H H 0.9444 1.0811 0.3434 0.183 Uiso 0.50 1 calc PR A 2
H30I H 0.9293 0.9775 0.3411 0.183 Uiso 0.50 1 calc PR A 2
C31A C 0.6886(6) 0.8008(6) 0.32930(11) 0.085(3) Uani 1 1 d DU . .
C32A C 0.6096(9) 0.7991(11) 0.34053(17) 0.118(4) Uani 1 1 d DU A .
H32D H 0.5615 0.7993 0.3331 0.178 Uiso 1 1 calc R . .
H32E H 0.6364 0.8547 0.3480 0.178 Uiso 1 1 calc R . .
H32F H 0.5809 0.7421 0.3476 0.178 Uiso 1 1 calc R . .
C33A C 0.7622(9) 0.7974(12) 0.34116(15) 0.128(5) Uani 1 1 d DU A .
H33D H 0.7313 0.7409 0.3484 0.192 Uiso 1 1 calc R . .
H33E H 0.7911 0.8534 0.3485 0.192 Uiso 1 1 calc R . .
H33F H 0.8108 0.7955 0.3342 0.192 Uiso 1 1 calc R . .
C34A C 0.6545(12) 0.7116(7) 0.31830(16) 0.130(5) Uani 1 1 d DU A .
H34D H 0.6058 0.7059 0.3103 0.196 Uiso 1 1 calc R . .
H34E H 0.6285 0.6562 0.3258 0.196 Uiso 1 1 calc R . .
H34F H 0.7076 0.7158 0.3118 0.196 Uiso 1 1 calc R . .
C35A C 0.8715(6) 0.8163(5) 0.24082(10) 0.078(2) Uani 1 1 d DU . .
C36A C 0.7970(8) 0.7410(7) 0.22877(17) 0.107(4) Uani 1 1 d DU . .
H36D H 0.7848 0.7720 0.2192 0.161 Uiso 1 1 calc R . .
H36E H 0.7386 0.7026 0.2352 0.161 Uiso 1 1 calc R . .
H36F H 0.8204 0.7006 0.2243 0.161 Uiso 1 1 calc R . .
C37A C 0.9658(6) 0.8774(8) 0.23120(13) 0.086(3) Uani 1 1 d DU . .
H37D H 0.9555 0.9094 0.2215 0.129 Uiso 1 1 calc R . .
H37E H 0.9895 0.8370 0.2269 0.129 Uiso 1 1 calc R . .
H37F H 1.0118 0.9242 0.2391 0.129 Uiso 1 1 calc R . .
C38A C 0.8887(8) 0.7661(8) 0.25592(14) 0.088(3) Uani 1 1 d DU . .
H38D H 0.9117 0.7254 0.2515 0.133 Uiso 1 1 calc R . .
H38E H 0.8297 0.7280 0.2622 0.133 Uiso 1 1 calc R . .
H38F H 0.9356 0.8131 0.2637 0.133 Uiso 1 1 calc R . .
O39A O 0.8127(5) 0.9196(5) 0.21889(7) 0.0741(17) Uani 1 1 d U . .
C40A C 0.7265(8) 0.8793(9) 0.20947(12) 0.091(3) Uani 1 1 d U . .
H40D H 0.7388 0.8726 0.1974 0.137 Uiso 1 1 calc R . .
H40E H 0.6992 0.9203 0.2103 0.137 Uiso 1 1 calc R . .
H40F H 0.6824 0.8173 0.2142 0.137 Uiso 1 1 calc R . .
C41A C 0.7569(7) 1.0499(7) 0.22950(10) 0.064(2) Uani 1 1 d U . .
C42A C 0.8345(9) 1.1183(7) 0.21915(12) 0.080(3) Uani 1 1 d U . .
H42B H 0.8960 1.1267 0.2197 0.096 Uiso 1 1 calc R . .
C43A C 0.8089(9) 1.1731(7) 0.20785(13) 0.086(3) Uani 1 1 d U . .
H43B H 0.8563 1.2203 0.2008 0.103 Uiso 1 1 calc R . .
C44A C 0.7195(11) 1.1594(9) 0.20697(13) 0.097(3) Uani 1 1 d U . .
H44B H 0.7061 1.1959 0.1992 0.116 Uiso 1 1 calc R . .
C45A C 0.6513(9) 1.0952(8) 0.21687(13) 0.083(3) Uani 1 1 d U . .
H45B H 0.5896 1.0862 0.2162 0.100 Uiso 1 1 calc R . .
C46A C 0.6709(7) 1.0398(7) 0.22856(12) 0.068(3) Uiso 1 1 d U . .
H46B H 0.6222 0.9954 0.2357 0.081 Uiso 1 1 calc R . .
C1B C 0.3715(8) 0.6274(9) 0.2654(2) 0.059(4) Uiso 0.50 1 d PDU B 1
H1BA H 0.3410 0.6171 0.2538 0.071 Uiso 0.50 1 calc PR B 1
C2B C 0.4766(6) 0.6979(6) 0.26239(12) 0.098(3) Uiso 0.50 1 d PDU B 1
H2BA H 0.5177 0.6703 0.2639 0.118 Uiso 0.50 1 calc PR B 1
H2BB H 0.4898 0.7324 0.2514 0.118 Uiso 0.50 1 calc PR B 1
C3B C 0.4757(15) 0.7545(18) 0.2779(3) 0.072(7) Uiso 0.50 1 d PDU B 1
H3BA H 0.4895 0.8169 0.2736 0.087 Uiso 0.50 1 calc PR B 1
H3BB H 0.5293 0.7654 0.2853 0.087 Uiso 0.50 1 calc PR B 1
C4B C 0.3894(11) 0.7183(15) 0.2896(2) 0.097(7) Uiso 0.50 1 d PDU B 1
H4BA H 0.3787 0.7699 0.2933 0.116 Uiso 0.50 1 calc PR B 1
H4BB H 0.3954 0.6861 0.2999 0.116 Uiso 0.50 1 calc PR B 1
N5B N 0.3109(7) 0.6493(8) 0.27763(13) 0.053(4) Uiso 0.50 1 d PDU B 1
C19B C 0.283(2) 0.677(2) 0.2610(3) 0.111(10) Uiso 0.50 1 d PDU B 1
H19E H 0.3152 0.7467 0.2610 0.133 Uiso 0.50 1 calc PR B 1
H19F H 0.3118 0.6594 0.2516 0.133 Uiso 0.50 1 calc PR B 1
C20B C 0.366(3) 0.5327(17) 0.2701(3) 0.150(18) Uiso 0.50 1 d PDU B 1
H20D H 0.3004 0.4799 0.2704 0.180 Uiso 0.50 1 calc PR B 1
H20E H 0.4037 0.5175 0.2622 0.180 Uiso 0.50 1 calc PR B 1
O21B O 0.4082(6) 0.5570(6) 0.28757(11) 0.085(2) Uiso 0.50 1 d PDU B 1
C22B C 0.4180(17) 0.4791(14) 0.2954(3) 0.092(7) Uiso 0.50 1 d PDU B 1
H22G H 0.4529 0.5008 0.3062 0.138 Uiso 0.50 1 calc PR B 1
H22H H 0.4521 0.4604 0.2875 0.138 Uiso 0.50 1 calc PR B 1
H22I H 0.3554 0.4251 0.2977 0.138 Uiso 0.50 1 calc PR B 1
C1' C 0.3768(13) 0.6303(11) 0.2842(3) 0.083(6) Uiso 0.50 1 d PDU B 2
H1'A H 0.3532 0.6389 0.2955 0.100 Uiso 0.50 1 calc PR B 2
C2' C 0.4082(6) 0.5570(6) 0.28757(11) 0.085(2) Uiso 0.50 1 d PDU B 2
H2'A H 0.4759 0.5809 0.2855 0.102 Uiso 0.50 1 calc PR B 2
H2'B H 0.3884 0.5253 0.2989 0.102 Uiso 0.50 1 calc PR B 2
C3' C 0.3446(16) 0.4998(16) 0.2727(2) 0.072(6) Uiso 0.50 1 d PDU B 2
H3'A H 0.2948 0.4408 0.2779 0.087 Uiso 0.50 1 calc PR B 2
H3'B H 0.3832 0.4819 0.2656 0.087 Uiso 0.50 1 calc PR B 2
C4' C 0.2937(15) 0.5297(14) 0.2599(2) 0.085(6) Uiso 0.50 1 d PDU B 2
H4'A H 0.3291 0.5551 0.2490 0.102 Uiso 0.50 1 calc PR B 2
H4'B H 0.2288 0.4789 0.2574 0.102 Uiso 0.50 1 calc PR B 2
N5' N 0.2967(9) 0.6061(11) 0.27148(16) 0.094(6) Uiso 0.50 1 d PDU B 2
C19' C 0.2823(14) 0.7056(14) 0.2665(3) 0.059(5) Uiso 0.50 1 d PU B 2
H19G H 0.2721 0.7343 0.2769 0.071 Uiso 0.50 1 calc PR B 2
H19H H 0.3348 0.7541 0.2596 0.071 Uiso 0.50 1 calc PR B 2
C20' C 0.457(3) 0.7300(18) 0.2790(4) 0.18(3) Uiso 0.50 1 d PDU B 2
H20F H 0.4353 0.7758 0.2776 0.217 Uiso 0.50 1 calc PR B 2
H20G H 0.5113 0.7552 0.2871 0.217 Uiso 0.50 1 calc PR B 2
O21' O 0.4766(6) 0.6979(6) 0.26239(12) 0.098(3) Uiso 0.50 1 d PDU B 2
C22' C 0.5628(14) 0.7766(14) 0.2541(3) 0.099(7) Uiso 0.50 1 d PDU B 2
H22J H 0.5765 0.7539 0.2435 0.148 Uiso 0.50 1 calc PR B 2
H22K H 0.6163 0.7985 0.2620 0.148 Uiso 0.50 1 calc PR B 2
H22L H 0.5516 0.8286 0.2515 0.148 Uiso 0.50 1 calc PR B 2
C6B C 0.2189(8) 0.5634(9) 0.28457(13) 0.106(4) Uani 1 1 d DU . .
H6BA H 0.1804 0.5231 0.2749 0.128 Uiso 0.50 1 calc PR B 1
H6BB H 0.2341 0.5251 0.2924 0.128 Uiso 0.50 1 calc PR B 1
H6BC H 0.1700 0.5075 0.2789 0.128 Uiso 0.50 1 d PR B 2
H6BD H 0.2435 0.5406 0.2935 0.128 Uiso 0.50 1 d PR B 2
C7B C 0.1668(7) 0.6023(7) 0.29404(11) 0.068(2) Uani 1 1 d U B .
C8B C 0.1686(7) 0.6127(6) 0.31142(11) 0.065(2) Uani 1 1 d U . .
C9B C 0.1144(6) 0.6494(6) 0.31923(10) 0.056(2) Uani 1 1 d U B .
C10B C 0.0643(7) 0.6798(6) 0.30940(10) 0.060(2) Uani 1 1 d U . .
C11B C 0.0598(6) 0.6642(6) 0.29177(10) 0.058(2) Uani 1 1 d U B .
H11C H 0.0198 0.6779 0.2851 0.070 Uiso 1 1 calc R . .
C12B C 0.1119(7) 0.6291(7) 0.28348(11) 0.066(2) Uani 1 1 d U . .
C13B C 0.1069(7) 0.6184(7) 0.26498(11) 0.063(2) Uani 1 1 d U B .
C14B C 0.0205(7) 0.5745(6) 0.25670(10) 0.060(2) Uani 1 1 d U . .
H14C H -0.0356 0.5502 0.2633 0.072 Uiso 1 1 calc R B .
C15B C 0.0150(7) 0.5655(7) 0.23879(11) 0.069(2) Uani 1 1 d U B .
C16B C 0.0969(8) 0.6004(6) 0.22933(11) 0.064(2) Uani 1 1 d U . .
C17B C 0.1837(8) 0.6382(7) 0.23739(11) 0.074(3) Uani 1 1 d U B .
C18B C 0.1896(7) 0.6463(7) 0.25570(11) 0.069(2) Uani 1 1 d U . .
C23B C 0.2674(7) 0.6663(6) 0.22720(14) 0.081(3) Uiso 1 1 d DU . .
C24B C 0.3398(7) 0.7568(7) 0.22611(15) 0.092(3) Uiso 1 1 d DU B .
H24C H 0.3376 0.8036 0.2330 0.110 Uiso 1 1 calc R . .
C25B C 0.4209(12) 0.7848(12) 0.2147(2) 0.133(5) Uiso 1 1 d U . .
H25C H 0.4706 0.8480 0.2136 0.160 Uiso 1 1 calc R B .
C26B C 0.4187(11) 0.7127(11) 0.2060(2) 0.130(5) Uiso 1 1 d U B .
H26C H 0.4731 0.7291 0.1993 0.155 Uiso 1 1 calc R . .
C27B C 0.3552(12) 0.6260(12) 0.2053(2) 0.138(5) Uiso 1 1 d U . .
H27C H 0.3596 0.5816 0.1981 0.166 Uiso 1 1 calc R B .
C28B C 0.2795(9) 0.6033(9) 0.21598(15) 0.096(3) Uiso 1 1 d U B .
H28C H 0.2303 0.5395 0.2159 0.115 Uiso 1 1 calc R . .
O29B O 0.0901(5) 0.5907(4) 0.21185(7) 0.0716(17) Uani 1 1 d U B .
C30B C 0.1338(10) 0.6810(8) 0.20216(13) 0.095(4) Uani 1 1 d U . .
H30D H 0.1254 0.6679 0.1898 0.143 Uiso 1 1 calc R B .
H30E H 0.2011 0.7173 0.2048 0.143 Uiso 1 1 calc R . .
H30F H 0.1037 0.7173 0.2055 0.143 Uiso 1 1 calc R . .
C31B C -0.0880(6) 0.5129(5) 0.23030(9) 0.070(2) Uani 1 1 d DU . .
C32B C -0.0944(9) 0.5768(7) 0.21633(11) 0.086(3) Uani 1 1 d DU B .
H32G H -0.1574 0.5448 0.2112 0.129 Uiso 1 1 calc R . .
H32H H -0.0474 0.5899 0.2074 0.129 Uiso 1 1 calc R . .
H32I H -0.0826 0.6360 0.2216 0.129 Uiso 1 1 calc R . .
C33B C -0.1010(9) 0.4224(6) 0.22162(12) 0.088(3) Uani 1 1 d DU B .
H33G H -0.0972 0.3813 0.2303 0.132 Uiso 1 1 calc R . .
H33H H -0.0514 0.4390 0.2130 0.132 Uiso 1 1 calc R . .
H33I H -0.1626 0.3895 0.2160 0.132 Uiso 1 1 calc R . .
C34B C -0.1664(6) 0.4889(7) 0.24346(10) 0.076(2) Uani 1 1 d DU B .
H34G H -0.1628 0.4498 0.2526 0.113 Uiso 1 1 calc R . .
H34H H -0.2277 0.4545 0.2377 0.113 Uiso 1 1 calc R . .
H34I H -0.1590 0.5471 0.2484 0.113 Uiso 1 1 calc R . .
C35B C 0.0115(5) 0.7249(4) 0.31789(8) 0.0523(18) Uani 1 1 d DU B .
C36B C -0.0581(6) 0.6604(7) 0.33186(10) 0.069(2) Uani 1 1 d DU . .
H36G H -0.0239 0.6460 0.3406 0.103 Uiso 1 1 calc R B .
H36H H -0.1063 0.6018 0.3266 0.103 Uiso 1 1 calc R . .
H36I H -0.0881 0.6925 0.3373 0.103 Uiso 1 1 calc R . .
C37B C 0.0818(6) 0.8200(5) 0.32641(11) 0.064(2) Uani 1 1 d DU . .
H37G H 0.1196 0.8098 0.3350 0.097 Uiso 1 1 calc R B .
H37H H 0.0469 0.8465 0.3320 0.097 Uiso 1 1 calc R . .
H37I H 0.1232 0.8638 0.3176 0.097 Uiso 1 1 calc R . .
C38B C -0.0459(7) 0.7442(7) 0.30446(10) 0.071(3) Uani 1 1 d DU . .
H38G H -0.0910 0.6850 0.2989 0.107 Uiso 1 1 calc R B .
H38H H -0.0033 0.7883 0.2958 0.107 Uiso 1 1 calc R . .
H38I H -0.0799 0.7714 0.3102 0.107 Uiso 1 1 calc R . .
O39B O 0.1198(4) 0.6630(4) 0.33688(7) 0.0674(16) Uani 1 1 d U . .
C40B C 0.0752(8) 0.5761(7) 0.34707(12) 0.083(3) Uani 1 1 d U B .
H40G H 0.0803 0.5918 0.3593 0.124 Uiso 1 1 calc R . .
H40H H 0.1069 0.5400 0.3448 0.124 Uiso 1 1 calc R . .
H40I H 0.0087 0.5384 0.3439 0.124 Uiso 1 1 calc R . .
C41B C 0.2298(7) 0.5890(7) 0.32269(11) 0.068(2) Uani 1 1 d U B .
C42B C 0.3027(7) 0.6595(8) 0.33240(14) 0.084(3) Uani 1 1 d U . .
H42C H 0.3130 0.7218 0.3322 0.100 Uiso 1 1 calc R B .
C43B C 0.3596(8) 0.6385(10) 0.34218(14) 0.090(3) Uani 1 1 d U B .
H43C H 0.4081 0.6857 0.3490 0.108 Uiso 1 1 calc R . .
C44B C 0.3459(9) 0.5492(10) 0.34202(13) 0.090(3) Uani 1 1 d U . .
H44C H 0.3858 0.5349 0.3486 0.108 Uiso 1 1 calc R B .
C45B C 0.2765(8) 0.4821(9) 0.33266(13) 0.085(3) Uani 1 1 d U B .
H45C H 0.2695 0.4211 0.3326 0.101 Uiso 1 1 calc R . .
C46B C 0.2156(7) 0.4969(8) 0.32327(11) 0.072(2) Uani 1 1 d U . .
H46C H 0.1650 0.4468 0.3173 0.087 Uiso 1 1 calc R B .

loop_
_atom_site_aniso_label
_atom_site_aniso_U_11
_atom_site_aniso_U_22
_atom_site_aniso_U_33
_atom_site_aniso_U_23
_atom_site_aniso_U_13
_atom_site_aniso_U_12
Br1 0.0850(7) 0.0995(8) 0.0745(7) -0.0107(6) -0.0044(6) 0.0449(6)
Br2 0.0975(9) 0.1048(9) 0.1126(10) 0.0022(7) 0.0008(7) 0.0593(8)
Br3 0.082(3) 0.120(3) 0.280(7) -0.048(4) -0.003(3) 0.047(3)
C1 0.100(6) 0.084(6) 0.088(7) -0.033(5) -0.016(5) 0.037(6)
C2 0.073(6) 0.053(5) 0.084(7) -0.004(5) 0.028(4) 0.019(5)
C3 0.094(8) 0.079(6) 0.087(7) 0.010(5) 0.028(5) 0.019(6)
C4 0.140(9) 0.084(6) 0.046(5) 0.009(4) 0.021(5) 0.056(6)
N5 0.091(5) 0.077(5) 0.049(4) -0.018(3) 0.003(4) 0.015(4)
C6 0.067(5) 0.074(6) 0.054(6) -0.016(4) -0.002(4) 0.022(4)
C7 0.048(4) 0.067(5) 0.051(4) 0.009(4) -0.004(3) 0.023(4)
C8 0.062(5) 0.066(6) 0.065(5) -0.010(4) -0.007(4) 0.017(4)
C9 0.058(5) 0.104(8) 0.059(5) -0.029(5) -0.010(4) 0.028(5)
C10 0.054(4) 0.079(6) 0.085(5) -0.029(5) -0.008(4) 0.024(4)
C11 0.045(4) 0.049(5) 0.081(5) -0.016(4) 0.005(4) 0.011(4)
C12 0.062(5) 0.065(6) 0.061(4) -0.012(4) -0.008(4) 0.025(4)
C13 0.066(6) 0.060(5) 0.056(4) -0.007(4) 0.005(4) 0.020(5)
C14 0.096(8) 0.056(5) 0.076(5) -0.003(4) 0.004(5) 0.036(5)
C15 0.070(6) 0.072(5) 0.072(5) 0.008(4) 0.015(4) 0.032(5)
C16 0.084(7) 0.074(5) 0.049(4) 0.001(4) 0.014(4) 0.044(5)
C17 0.074(6) 0.074(5) 0.047(4) 0.000(3) 0.009(4) 0.043(5)
C18 0.068(6) 0.069(5) 0.045(4) -0.004(3) 0.010(4) 0.029(5)
C19 0.087(6) 0.057(5) 0.043(5) -0.006(4) 0.012(4) 0.017(5)
C20 0.075(6) 0.081(7) 0.057(5) -0.027(5) -0.001(5) 0.010(5)
O21 0.080(4) 0.079(4) 0.080(4) -0.006(3) 0.006(4) 0.039(4)
C22 0.110(9) 0.087(8) 0.094(8) 0.002(6) 0.033(7) 0.050(7)
C23 0.079(6) 0.077(5) 0.043(5) 0.000(4) 0.007(4) 0.038(5)
C24 0.092(7) 0.076(6) 0.053(6) 0.001(4) 0.007(5) 0.041(5)
C25 0.107(8) 0.070(6) 0.054(6) -0.004(5) 0.003(5) 0.038(6)
C26 0.112(8) 0.090(7) 0.055(6) -0.013(5) -0.002(5) 0.041(7)
C27 0.094(7) 0.069(6) 0.062(6) 0.011(5) -0.007(5) 0.025(5)
C28 0.078(6) 0.085(6) 0.053(6) -0.014(5) -0.001(4) 0.043(5)
O29 0.097(5) 0.086(4) 0.052(3) 0.010(3) 0.015(3) 0.059(4)
C30 0.116(9) 0.125(9) 0.039(5) 0.008(5) 0.018(5) 0.075(8)
C31 0.111(8) 0.075(5) 0.067(6) 0.004(4) 0.020(5) 0.047(6)
C32 0.173(12) 0.078(8) 0.160(13) 0.012(8) -0.033(9) 0.069(9)
C33 0.169(12) 0.111(10) 0.125(11) 0.052(8) 0.092(10) 0.062(10)
C34 0.152(11) 0.063(6) 0.081(7) 0.012(5) 0.023(7) 0.013(7)
C35 0.061(5) 0.082(7) 0.098(7) -0.023(5) -0.015(4) 0.025(5)
C36 0.093(8) 0.106(9) 0.125(9) -0.008(7) -0.027(7) 0.048(7)
C37 0.089(7) 0.083(7) 0.081(7) -0.023(5) -0.017(6) 0.035(6)
C38 0.065(6) 0.070(6) 0.113(8) -0.020(5) -0.001(5) 0.030(5)
O39 0.065(4) 0.148(7) 0.066(4) -0.021(4) -0.012(3) 0.041(4)
C40 0.088(8) 0.140(11) 0.087(8) -0.064(8) -0.005(7) 0.025(8)
C41 0.067(5) 0.096(7) 0.042(5) -0.008(4) -0.006(4) 0.036(5)
C42 0.115(9) 0.121(10) 0.072(7) 0.020(6) 0.007(6) 0.061(8)
C43 0.140(11) 0.116(10) 0.093(9) 0.022(7) 0.027(7) 0.065(9)
C44 0.083(8) 0.151(12) 0.083(9) 0.020(7) 0.005(6) 0.038(8)
C45 0.073(7) 0.131(10) 0.067(7) -0.002(6) 0.004(5) 0.041(7)
C46 0.065(6) 0.095(7) 0.070(6) -0.010(5) 0.003(5) 0.026(5)
C1A 0.086(6) 0.084(6) 0.058(5) -0.022(5) -0.009(4) 0.043(5)
C2A 0.075(6) 0.073(6) 0.081(7) -0.024(5) -0.007(5) 0.020(5)
C3A 0.100(7) 0.069(5) 0.063(6) 0.009(4) -0.008(5) 0.050(5)
C4A 0.089(6) 0.075(5) 0.053(5) 0.010(4) 0.004(4) 0.048(5)
N5A 0.096(5) 0.077(4) 0.049(4) -0.010(3) -0.017(4) 0.049(4)
C6A 0.087(6) 0.074(5) 0.046(5) -0.016(4) -0.014(4) 0.052(4)
C7A 0.079(6) 0.079(6) 0.042(4) -0.014(4) -0.010(4) 0.054(5)
C8A 0.069(6) 0.057(5) 0.034(4) -0.005(3) -0.012(4) 0.032(4)
C9A 0.076(6) 0.087(6) 0.031(4) -0.011(4) -0.003(4) 0.047(5)
C10A 0.050(5) 0.049(5) 0.067(5) -0.009(4) -0.003(4) 0.021(4)
C11A 0.080(6) 0.051(5) 0.046(4) 0.002(4) -0.013(4) 0.034(5)
C12A 0.085(6) 0.065(6) 0.035(4) 0.008(4) 0.004(4) 0.038(5)
C13A 0.072(6) 0.076(5) 0.037(4) 0.005(4) -0.001(4) 0.029(5)
C14A 0.070(6) 0.079(6) 0.045(4) 0.015(4) -0.002(4) 0.028(5)
C15A 0.082(6) 0.064(5) 0.041(4) 0.009(4) -0.001(4) 0.012(5)
C17A 0.123(9) 0.063(5) 0.032(4) 0.013(4) -0.001(5) 0.035(6)
C18A 0.079(6) 0.074(5) 0.025(4) 0.011(3) -0.002(4) 0.032(5)
C19A 0.087(6) 0.070(5) 0.037(4) 0.008(4) -0.007(4) 0.041(5)
C20A 0.102(7) 0.083(7) 0.084(6) -0.030(5) -0.033(6) 0.061(6)
O21A 0.078(5) 0.100(5) 0.096(5) -0.004(4) -0.005(4) 0.053(4)
C31A 0.099(7) 0.064(6) 0.078(7) 0.029(4) 0.006(5) 0.030(6)
C32A 0.107(9) 0.133(11) 0.116(10) 0.045(8) 0.023(7) 0.060(8)
C33A 0.120(9) 0.195(14) 0.077(8) 0.058(8) 0.010(6) 0.086(10)
C34A 0.182(14) 0.066(6) 0.100(9) 0.025(5) 0.012(8) 0.029(8)
C35A 0.077(6) 0.054(6) 0.102(7) -0.029(4) -0.019(5) 0.031(4)
C36A 0.103(7) 0.072(7) 0.169(11) -0.062(7) -0.053(8) 0.060(6)
C37A 0.085(6) 0.115(8) 0.075(7) -0.023(5) 0.004(5) 0.063(6)
C38A 0.080(7) 0.092(8) 0.120(8) -0.005(6) -0.011(6) 0.063(6)
O39A 0.092(4) 0.099(5) 0.041(3) -0.015(3) -0.005(3) 0.055(4)
C40A 0.115(8) 0.131(9) 0.046(6) -0.028(6) -0.022(5) 0.075(8)
C41A 0.083(6) 0.082(6) 0.038(5) -0.003(4) 0.001(4) 0.049(5)
C42A 0.123(8) 0.085(7) 0.040(5) 0.016(4) 0.002(5) 0.058(6)
C43A 0.134(8) 0.071(6) 0.044(5) 0.007(4) -0.009(6) 0.044(7)
C44A 0.142(9) 0.097(8) 0.051(6) 0.012(5) -0.036(6) 0.060(8)
C45A 0.115(8) 0.084(7) 0.070(7) 0.002(5) -0.030(5) 0.065(6)
C6B 0.135(10) 0.195(14) 0.054(6) 0.004(7) -0.014(6) 0.132(10)
C7B 0.095(7) 0.083(6) 0.042(4) 0.008(4) 0.001(4) 0.057(6)
C8B 0.072(6) 0.069(6) 0.046(4) -0.007(4) -0.022(4) 0.029(5)
C9B 0.070(6) 0.056(5) 0.031(4) -0.004(4) -0.011(4) 0.024(4)
C10B 0.072(6) 0.066(6) 0.039(4) 0.005(4) 0.005(4) 0.032(5)
C11B 0.076(6) 0.066(6) 0.037(4) -0.003(4) -0.008(4) 0.039(5)
C12B 0.085(7) 0.095(7) 0.036(4) -0.010(4) -0.010(4) 0.058(6)
C13B 0.085(6) 0.079(6) 0.045(4) -0.007(4) -0.009(4) 0.056(5)
C14B 0.088(5) 0.077(6) 0.038(4) -0.008(4) -0.007(4) 0.058(5)
C15B 0.104(5) 0.076(6) 0.035(4) -0.001(4) -0.016(4) 0.051(5)
C16B 0.112(6) 0.066(6) 0.038(4) -0.001(4) -0.009(4) 0.063(5)
C17B 0.109(6) 0.099(7) 0.039(4) 0.003(5) 0.002(4) 0.071(6)
C18B 0.085(6) 0.094(7) 0.045(4) 0.000(5) -0.015(4) 0.057(6)
O29B 0.110(5) 0.073(4) 0.040(3) 0.002(3) 0.008(3) 0.052(4)
C30B 0.162(11) 0.085(7) 0.053(6) 0.015(5) 0.007(6) 0.073(8)
C31B 0.102(6) 0.052(5) 0.050(5) 0.005(4) -0.018(4) 0.035(5)
C32B 0.126(9) 0.103(7) 0.049(5) 0.014(5) -0.015(5) 0.072(7)
C33B 0.139(10) 0.062(6) 0.046(6) 0.002(4) -0.003(5) 0.037(6)
C34B 0.093(6) 0.082(7) 0.042(5) -0.006(4) -0.030(4) 0.037(5)
C35B 0.063(5) 0.045(4) 0.041(4) 0.005(3) -0.012(3) 0.021(4)
C36B 0.065(6) 0.094(7) 0.037(5) 0.000(4) 0.003(4) 0.032(5)
C37B 0.081(6) 0.057(5) 0.047(5) -0.002(4) -0.014(4) 0.028(4)
C38B 0.081(6) 0.082(7) 0.044(5) 0.000(4) -0.017(4) 0.036(5)
O39B 0.083(4) 0.063(4) 0.047(3) 0.000(3) -0.012(3) 0.030(3)
C40B 0.107(8) 0.092(7) 0.055(6) 0.028(5) 0.005(5) 0.055(7)
C41B 0.094(7) 0.083(6) 0.035(4) 0.002(4) -0.004(4) 0.050(5)
C42B 0.075(7) 0.090(6) 0.092(7) 0.003(5) -0.024(5) 0.046(6)
C43B 0.079(7) 0.133(8) 0.064(7) 0.011(6) -0.008(5) 0.057(7)
C44B 0.107(8) 0.138(9) 0.048(6) 0.031(6) -0.004(5) 0.079(8)
C45B 0.096(8) 0.111(8) 0.062(7) 0.026(5) 0.013(5) 0.062(6)
C46B 0.092(7) 0.089(6) 0.043(5) 0.003(5) 0.000(4) 0.051(6)

loop_
_atom_type_symbol
_atom_type_description
_atom_type_scat_dispersion_real
_atom_type_scat_dispersion_imag
_atom_type_scat_source
C C 0.0033 0.0016 'International Tables Vol C Tables 4.2.6.8 and 6.1.1.4'
H H 0.0000 0.0000 'International Tables Vol C Tables 4.2.6.8 and 6.1.1.4'
N N 0.0061 0.0033 'International Tables Vol C Tables 4.2.6.8 and 6.1.1.4'
O O 0.0106 0.0060 'International Tables Vol C Tables 4.2.6.8 and 6.1.1.4'
Br Br -0.2901 2.4595 'International Tables Vol C Tables 4.2.6.8 and 6.1.1.4'
Cl Cl 0.1484 0.1585 'International Tables Vol C Tables 4.2.6.8 and 6.1.1.4'

loop_
_geom_angle_atom_site_label_1
_geom_angle_atom_site_label_2
_geom_angle_atom_site_label_3
_geom_angle
Br4 Br4' Br3 109.0(6)
N5 C1 C2 108.2(8)
N5 C1 C20 110.7(7)
C2 C1 C20 116.3(9)
C3 C2 C1 100.4(8)
C4 C3 C2 115.4(9)
C3 C4 N5 97.8(7)
C19 N5 C1 108.4(7)
C19 N5 C6 111.8(7)
C1 N5 C6 115.6(8)
C19 N5 C4 104.5(8)
C1 N5 C4 104.8(8)
C6 N5 C4 110.9(7)
C7 C6 N5 112.9(8)
C8 C7 C12 120.7(8)
C8 C7 C6 122.7(8)
C12 C7 C6 116.6(8)
C7 C8 C9 120.5(9)
C7 C8 C41 119.7(8)
C9 C8 C41 119.7(9)
O39 C9 C10 118.6(8)
O39 C9 C8 119.3(9)
C10 C9 C8 122.0(9)
C9 C10 C11 118.5(8)
C9 C10 C35 124.9(9)
C11 C10 C35 116.4(9)
C10 C11 C12 121.2(8)
C13 C12 C11 120.1(8)
C13 C12 C7 123.0(8)
C11 C12 C7 116.8(8)
C12 C13 C14 122.4(9)
C12 C13 C18 122.3(9)
C14 C13 C18 115.3(9)
C15 C14 C13 125.8(9)
C14 C15 C16 115.0(9)
C14 C15 C31 122.3(9)
C16 C15 C31 122.6(9)
C15 C16 O29 117.2(8)
C15 C16 C17 123.7(9)
O29 C16 C17 118.7(8)
C18 C17 C16 117.2(9)
C18 C17 C23 123.5(8)
C16 C17 C23 118.9(8)
C17 C18 C13 122.3(9)
C17 C18 C19 123.4(8)
C13 C18 C19 114.3(8)
N5 C19 C18 115.6(8)
O21 C20 C1 103.6(9)
C22 O21 C20 107.9(8)
C24 C23 C28 119.0(9)
C24 C23 C17 122.8(9)
C28 C23 C17 117.9(9)
C23 C24 C25 119.5(10)
C24 C25 C26 122.9(11)
C27 C26 C25 117.9(11)
C26 C27 C28 120.7(11)
C27 C28 C23 119.5(10)
C30 O29 C16 116.0(7)
C15 C31 C33 110.5(8)
C15 C31 C34 113.4(8)
C33 C31 C34 105.0(10)
C15 C31 C32 115.6(9)
C33 C31 C32 107.6(11)
C34 C31 C32 104.0(10)
C10 C35 C38 114.1(8)
C10 C35 C37 105.6(7)
C38 C35 C37 106.1(8)
C10 C35 C36 111.5(8)
C38 C35 C36 108.3(9)
C37 C35 C36 111.1(9)
C9 O39 C40 120.5(9)
C42 C41 C46 119.5(10)
C42 C41 C8 120.9(10)
C46 C41 C8 119.5(9)
C41 C42 C43 121.9(13)
C42 C43 C44 117.0(12)
C45 C44 C43 118.2(12)
C44 C45 C46 126.0(13)
C45 C46 C41 117.2(11)
N5A C1A C20A 113.4(7)
N5A C1A C2A 102.6(7)
C20A C1A C2A 113.3(9)
C3A C2A C1A 102.9(7)
C4A C3A C2A 112.7(8)
C3A C4A N5A 100.0(7)
C19A N5A C1A 109.0(7)
C19A N5A C6A 109.1(7)
C1A N5A C6A 111.5(7)
C19A N5A C4A 106.4(7)
C1A N5A C4A 107.2(7)
C6A N5A C4A 113.4(6)
C7A C6A N5A 111.5(7)
C8A C7A C12A 116.3(7)
C8A C7A C6A 123.1(7)
C12A C7A C6A 120.5(8)
C9A C8A C7A 121.1(7)
C9A C8A C41A 120.1(7)
C7A C8A C41A 118.9(7)
O39A C9A C8A 120.3(8)
O39A C9A C10A 120.3(8)
C8A C9A C10A 119.4(7)
C11A C10A C9A 118.2(8)
C11A C10A C35A 123.0(8)
C9A C10A C35A 118.8(7)
C10A C11A C12A 123.4(8)
C11A C12A C7A 121.6(8)
C11A C12A C13A 121.1(8)
C7A C12A C13A 117.2(8)
C18A C13A C14A 117.9(8)
C18A C13A C12A 122.6(8)
C14A C13A C12A 119.4(9)
C15A C14A C13A 122.5(10)
C14A C15A C16A 115.8(9)
C14A C15A C31A 120.9(9)
C16A C15A C31A 123.1(9)
C17A C16A C15A 124.8(11)
C17A C16A O29' 119.6(12)
C15A C16A O29' 110.1(11)
C17A C16A O29A 114.6(10)
C15A C16A O29A 118.5(10)
O29' C16A O29A 40.4(7)
C16A C17A C18A 117.4(10)
C16A C17A C23A 120.0(9)
C18A C17A C23A 122.6(8)
C17A C18A C13A 121.4(8)
C17A C18A C19A 121.3(8)
C13A C18A C19A 116.6(7)
N5A C19A C18A 115.3(8)
O21A C20A C1A 106.5(9)
C20A O21A C22A 109.7(8)
C28A C23A C24A 113.6(10)
C28A C23A C17A 117.8(9)
C24A C23A C17A 128.5(9)
C23A C24A C25A 120.9(12)
C26A C25A C24A 119.4(13)
C27A C26A C25A 122.6(13)
C26A C27A C28A 113.6(12)
C23A C28A C27A 128.7(11)
C30A O29A C16A 121.9(11)
C30' O29' C16A 121.6(16)
C15A C31A C34A 111.0(8)
C15A C31A C33A 110.0(9)
C34A C31A C33A 102.5(11)
C15A C31A C32A 111.0(8)
C34A C31A C32A 113.1(11)
C33A C31A C32A 108.9(9)
C38A C35A C36A 108.6(8)
C38A C35A C37A 108.8(8)
C36A C35A C37A 111.0(9)
C38A C35A C10A 109.4(7)
C36A C35A C10A 109.1(7)
C37A C35A C10A 109.9(7)
C9A O39A C40A 117.4(7)
C46A C41A C42A 121.9(9)
C46A C41A C8A 122.4(8)
C42A C41A C8A 115.6(8)
C41A C42A C43A 113.6(10)
C44A C43A C42A 122.8(11)
C45A C44A C43A 120.5(10)
C44A C45A C46A 120.2(11)
C41A C46A C45A 120.9(10)
C2B C1B N5B 121.9(10)
C2B C1B C20B 105.6(18)
N5B C1B C20B 111.4(18)
C2B C1B C19B 115.7(12)
C20B C1B C19B 138.6(18)
C3B C2B C1B 89.4(11)
C2B C3B C4B 121.4(16)
C3B C4B N5B 101.5(14)
C19B N5B C4B 124.4(16)
C19B N5B C1B 82.6(13)
C4B N5B C1B 98.4(11)
C19B N5B C6B 105.3(12)
C4B N5B C6B 122.3(11)
C1B N5B C6B 116.7(9)
C18B C19B N5B 125.2(19)
C18B C19B C1B 141(2)
O21B C20B C1B 99.4(14)
C20B O21B C22B 112.2(13)
N5' C1' C20' 106(2)
N5' C4' C3' 94.5(13)
C6B N5' C4' 110.3(14)
C6B N5' C1' 95.8(11)
C4' N5' C1' 105.6(12)
C6B N5' C19' 95.8(10)
C4' N5' C19' 130.7(13)
C1' N5' C19' 112.7(11)
C18B C19' N5' 94.5(12)
C7B C6B N5' 132.0(11)
C7B C6B N5B 106.7(10)
C8B C7B C12B 120.4(9)
C8B C7B C6B 124.2(8)
C12B C7B C6B 115.4(8)
C7B C8B C9B 119.6(8)
C7B C8B C41B 121.1(9)
C9B C8B C41B 119.3(7)
C10B C9B O39B 119.4(8)
C10B C9B C8B 121.4(7)
O39B C9B C8B 118.9(7)
C9B C10B C11B 117.7(8)
C9B C10B C35B 120.9(7)
C11B C10B C35B 121.3(8)
C10B C11B C12B 122.7(8)
C11B C12B C7B 117.8(7)
C11B C12B C13B 119.8(8)
C7B C12B C13B 122.5(8)
C14B C13B C18B 120.2(8)
C14B C13B C12B 120.4(9)
C18B C13B C12B 119.1(8)
C13B C14B C15B 120.9(9)
C16B C15B C14B 119.2(9)
C16B C15B C31B 123.3(7)
C14B C15B C31B 117.5(8)
O29B C16B C15B 118.4(9)
O29B C16B C17B 120.5(9)
C15B C16B C17B 120.9(8)
C16B C17B C18B 120.0(9)
C16B C17B C23B 119.6(8)
C18B C17B C23B 120.4(10)
C13B C18B C19B 132.0(13)
C13B C18B C17B 118.3(9)
C19B C18B C17B 109.5(13)
C13B C18B C19' 113.8(11)
C17B C18B C19' 126.2(12)
C24B C23B C28B 112.8(10)
C24B C23B C17B 123.5(10)
C28B C23B C17B 123.5(9)
C23B C24B C25B 122.5(12)
C26B C25B C24B 114.0(15)
C27B C26B C25B 130.5(18)
C26B C27B C28B 113.4(16)
C27B C28B C23B 126.7(13)
C16B O29B C30B 114.6(7)
C34B C31B C33B 110.5(8)
C34B C31B C32B 108.0(7)
C33B C31B C32B 108.6(7)
C34B C31B C15B 112.7(6)
C33B C31B C15B 107.4(7)
C32B C31B C15B 109.5(7)
C10B C35B C38B 110.9(6)
C10B C35B C36B 111.9(6)
C38B C35B C36B 107.3(7)
C10B C35B C37B 110.7(7)
C38B C35B C37B 107.8(6)
C36B C35B C37B 108.1(6)
C9B O39B C40B 114.7(7)
C42B C41B C46B 118.9(9)
C42B C41B C8B 120.1(9)
C46B C41B C8B 121.0(9)
C43B C42B C41B 119.9(11)
C44B C43B C42B 119.7(12)
C45B C44B C43B 120.3(10)
C44B C45B C46B 123.2(12)
C45B C46B C41B 117.9(10)

loop_
_geom_bond_atom_site_label_1
_geom_bond_atom_site_label_2
_geom_bond_distance
Br3 Br4' 2.765(9)
Br4 Br4' 0.995(7)
C1 N5 1.522(13)
C1 C2 1.550(8)
C1 C20 1.561(8)
C2 C3 1.539(8)
C3 C4 1.513(8)
C4 N5 1.606(14)
N5 C19 1.493(12)
N5 C6 1.544(13)
C6 C7 1.480(12)
C7 C8 1.383(12)
C7 C12 1.456(13)
C8 C9 1.406(13)
C8 C41 1.513(14)
C9 O39 1.358(11)
C9 C10 1.397(14)
C10 C11 1.418(13)
C10 C35 1.526(14)
C11 C12 1.455(13)
C12 C13 1.402(13)
C13 C14 1.412(13)
C13 C18 1.413(13)
C14 C15 1.370(14)
C15 C16 1.387(14)
C15 C31 1.471(14)
C16 O29 1.412(11)
C16 C17 1.419(13)
C17 C18 1.373(12)
C17 C23 1.484(13)
C18 C19 1.566(13)
C20 O21 1.489(12)
O21 C22 1.423(12)
C23 C24 1.368(13)
C23 C28 1.419(13)
C24 C25 1.375(14)
C25 C26 1.381(15)
C26 C27 1.377(15)
C27 C28 1.395(14)
O29 C30 1.397(11)
C31 C33 1.544(7)
C31 C34 1.544(7)
C31 C32 1.548(7)
C35 C38 1.541(7)
C35 C37 1.547(7)
C35 C36 1.554(7)
O39 C40 1.399(14)
C41 C42 1.364(15)
C41 C46 1.478(15)
C42 C43 1.419(17)
C43 C44 1.511(19)
C44 C45 1.310(17)
C45 C46 1.372(15)
C1A N5A 1.526(13)
C1A C20A 1.542(14)
C1A C2A 1.646(14)
C2A C3A 1.523(8)
C3A C4A 1.520(8)
C4A N5A 1.569(12)
N5A C19A 1.516(12)
N5A C6A 1.534(12)
C6A C7A 1.490(12)
C7A C8A 1.420(11)
C7A C12A 1.422(12)
C8A C9A 1.397(12)
C8A C41A 1.515(12)
C9A O39A 1.344(9)
C9A C10A 1.442(12)
C10A C11A 1.342(12)
C10A C35A 1.581(13)
C11A C12A 1.354(12)
C12A C13A 1.510(12)
C13A C18A 1.398(13)
C13A C14A 1.420(13)
C14A C15A 1.379(12)
C15A C16A 1.404(16)
C15A C31A 1.505(13)
C16A C17A 1.372(15)
C16A O29' 1.491(15)
C16A O29A 1.492(14)
C17A C18A 1.396(12)
C17A C23A 1.493(14)
C18A C19A 1.517(12)
C20A O21A 1.433(13)
O21A C22A 1.526(15)
C23A C28A 1.354(8)
C23A C24A 1.369(8)
C24A C25A 1.382(8)
C25A C26A 1.356(8)
C26A C27A 1.345(8)
C27A C28A 1.358(8)
O29A C30A 1.453(17)
O29' C30' 1.452(18)
C31A C34A 1.541(7)
C31A C33A 1.544(7)
C31A C32A 1.552(7)
C35A C38A 1.540(7)
C35A C36A 1.546(7)
C35A C37A 1.553(7)
O39A C40A 1.428(12)
C41A C46A 1.339(13)
C41A C42A 1.450(14)
C42A C43A 1.462(14)
C43A C44A 1.370(17)
C44A C45A 1.333(17)
C45A C46A 1.431(13)
C1B C2B 1.541(8)
C1B N5B 1.543(10)
C1B C20B 1.557(13)
C2B C3B 1.530(9)
C3B C4B 1.531(9)
C4B N5B 1.533(10)
N5B C19B 1.522(11)
N5B C6B 1.560(10)
C19B C18B 1.41(3)
C20B O21B 1.485(16)
O21B C22B 1.496(15)
C1' N5' 1.532(10)
C1' C20' 1.557(13)
C3' C4' 1.531(9)
C4' N5' 1.526(10)
N5' C6B 1.506(10)
N5' C19' 1.81(2)
C19' C18B 1.58(2)
C6B C7B 1.492(14)
C7B C8B 1.362(12)
C7B C12B 1.442(13)
C8B C9B 1.436(13)
C8B C41B 1.522(13)
C9B C10B 1.386(12)
C9B O39B 1.388(9)
C10B C11B 1.391(11)
C10B C35B 1.541(12)
C11B C12B 1.406(13)
C12B C13B 1.448(12)
C13B C14B 1.386(13)
C13B C18B 1.399(13)
C14B C15B 1.400(11)
C15B C16B 1.381(13)
C15B C31B 1.606(13)
C16B O29B 1.368(10)
C16B C17B 1.387(14)
C17B C18B 1.430(12)
C17B C23B 1.449(14)
C23B C24B 1.365(8)
C23B C28B 1.440(15)
C24B C25B 1.470(18)
C25B C26B 1.35(2)
C26B C27B 1.277(19)
C27B C28B 1.383(19)
O29B C30B 1.490(12)
C31B C34B 1.535(7)
C31B C33B 1.548(7)
C31B C32B 1.550(7)
C35B C38B 1.543(7)
C35B C36B 1.550(7)
C35B C37B 1.552(7)
O39B C40B 1.469(11)
C41B C42B 1.400(14)
C41B C46B 1.412(14)
C42B C43B 1.376(14)
C43B C44B 1.366(17)
C44B C45B 1.337(16)
C45B C46B 1.354(14)
